data_7033216
loop_
_publ_author_name
'Sengupta, Dolan'
'Gangopadhyay, Snigdha'
'Drew, Michael G. B.'
'Gangopadhyay, Pijush Kanti'

_publ_section_title
;
 Thiohydrazide complexes of molybdenum and their relevance to reduction of
 dinitrogen to ammonia.
;
_journal_issue 3
_journal_name_full 'Dalton transactions (Cambridge, England : 2003)'
_journal_page_first 1323
_journal_page_last 1331
_journal_paper_doi 10.1039/c4dt01945h
_journal_volume 44
_journal_year 2015
_chemical_formula_sum 'C27 H27 Mo N6 O4 S3'
_chemical_formula_weight 691.67
_chemical_name_systematic
; 
 ? 
;
_space_group_IT_number 19
_symmetry_cell_setting orthorhombic
_symmetry_space_group_name_Hall 'P 2ac 2ab'
_symmetry_space_group_name_H-M 'P 21 21 21'
_atom_sites_solution_hydrogens geom
_atom_sites_solution_primary direct
_atom_sites_solution_secondary difmap
_audit_creation_method SHELXL-97
_cell_angle_alpha 90.00
_cell_angle_beta 90.00
_cell_angle_gamma 90.00
_cell_formula_units_Z 4
_cell_length_a 7.7621(3)
_cell_length_b 31.6938(14)
_cell_length_c 12.2898(5)
_cell_measurement_reflns_used 21445
_cell_measurement_temperature 150(2)
_cell_measurement_theta_max 30.00
_cell_measurement_theta_min 2.54
_cell_volume 3023.4(2)
_computing_cell_refinement 'Crysalis, Oxford Diffraction'
_computing_data_collection 'Crysalis, Oxford Diffraction'
_computing_data_reduction 'Crysalis, Oxford Diffraction'
_computing_molecular_graphics PLATON(Spek,2004)
_computing_structure_refinement 'SHELXL-97 (Sheldrick, 1997)'
_computing_structure_solution 'SHELXS-97 (Sheldrick, 1997)'
_diffrn_ambient_temperature 150(2)
_diffrn_measured_fraction_theta_full 0.999
_diffrn_measured_fraction_theta_max 0.999
_diffrn_measurement_device 'Oxford Diffaction X-Calibur System'
_diffrn_measurement_method '321 frames, counting time 10 s.'
_diffrn_radiation_monochromator graphite
_diffrn_radiation_source 'fine-focus sealed tube'
_diffrn_radiation_type MoK\a
_diffrn_radiation_wavelength 0.71073
_diffrn_reflns_av_R_equivalents 0.0646
_diffrn_reflns_av_unetI/netI 0.1034
_diffrn_reflns_limit_h_max 10
_diffrn_reflns_limit_h_min -9
_diffrn_reflns_limit_k_max 44
_diffrn_reflns_limit_k_min -37
_diffrn_reflns_limit_l_max 17
_diffrn_reflns_limit_l_min -16
_diffrn_reflns_number 21445
_diffrn_reflns_theta_full 30.00
_diffrn_reflns_theta_max 30.00
_diffrn_reflns_theta_min 2.54
_diffrn_standards_decay_% n/a
_diffrn_standards_interval_count n/a
_diffrn_standards_interval_time n/a
_diffrn_standards_number n/a
_exptl_absorpt_coefficient_mu 0.684
_exptl_absorpt_correction_T_max 1.000
_exptl_absorpt_correction_T_min 0.901
_exptl_absorpt_correction_type empirical
_exptl_absorpt_process_details 'ABSPACK, Oxford Diffraction Ltd'
_exptl_crystal_colour black
_exptl_crystal_density_diffrn 1.520
_exptl_crystal_density_method 'not measured'
_exptl_crystal_description needle
_exptl_crystal_F_000 1412
_exptl_crystal_size_max 0.22
_exptl_crystal_size_mid 0.03
_exptl_crystal_size_min 0.03
_refine_diff_density_max 2.466
_refine_diff_density_min -2.154
_refine_diff_density_rms 0.149
_refine_ls_abs_structure_details 'Flack H D (1983), Acta Cryst. A39, 876-881'
_refine_ls_abs_structure_Flack 0.0(4)
_refine_ls_extinction_method none
_refine_ls_goodness_of_fit_ref 1.027
_refine_ls_hydrogen_treatment mixed
_refine_ls_matrix_type full
_refine_ls_number_parameters 384
_refine_ls_number_reflns 8805
_refine_ls_number_restraints 6
_refine_ls_restrained_S_all 1.027
_refine_ls_R_factor_all 0.0969
_refine_ls_R_factor_gt 0.0706
_refine_ls_shift/su_max 0.001
_refine_ls_shift/su_mean 0.000
_refine_ls_structure_factor_coef Fsqd
_refine_ls_weighting_details
;
  w=1/[\s^2^(Fo^2^)+(0.0984P)^2^+0.0000P] where P=(Fo^2^+2Fc^2^)/3 
;
_refine_ls_weighting_scheme calc
_refine_ls_wR_factor_gt 0.1716
_refine_ls_wR_factor_ref 0.1801
_reflns_number_gt 6315
_reflns_number_total 8805
_reflns_threshold_expression >2sigma(I)
_cod_data_source_file c4dt01945h2.cif
_cod_data_source_block IIb
_cod_depositor_comments 'Adding full bibliography for 7033215--7033217.cif.'
_cod_original_sg_symbol_H-M P212121
_cod_database_code 7033216

loop_
_symmetry_equiv_pos_as_xyz
'x, y, z'
'-x, y+1/2, -z+1/2'
'x+1/2, -y+1/2, -z'
'-x+1/2, -y, z+1/2'

loop_
_atom_site_label
_atom_site_type_symbol
_atom_site_fract_x
_atom_site_fract_y
_atom_site_fract_z
_atom_site_U_iso_or_equiv
_atom_site_adp_type
_atom_site_occupancy
_atom_site_symmetry_multiplicity
_atom_site_calc_flag
_atom_site_refinement_flags
Mo1 Mo -0.01172(6) 0.645112(15) 0.99526(4) 0.01996(12) Uani 1 1 d .
S11 S -0.0422(2) 0.59070(5) 0.85288(13) 0.0247(3) Uani 1 1 d .
C12 C 0.1730(9) 0.57597(19) 0.8430(5) 0.0234(13) Uani 1 1 d .
N13 N 0.2853(6) 0.59056(17) 0.9149(4) 0.0211(11) Uani 1 1 d D
N14 N 0.2215(6) 0.61838(15) 0.9884(4) 0.0216(10) Uani 1 1 d .
C15 C 0.2347(9) 0.5478(2) 0.7567(5) 0.0251(13) Uani 1 1 d .
C16 C 0.1255(10) 0.5370(2) 0.6715(6) 0.0356(17) Uani 1 1 d .
H16 H 0.0120 0.5464 0.6730 0.043 Uiso 1 1 calc R
C17 C 0.1815(11) 0.5122(2) 0.5825(6) 0.0376(18) Uani 1 1 d .
H17 H 0.1084 0.5064 0.5245 0.045 Uiso 1 1 calc R
C18 C 0.3505(11) 0.4966(2) 0.5846(7) 0.0412(19) Uani 1 1 d .
H18 H 0.3887 0.4792 0.5286 0.049 Uiso 1 1 calc R
C19 C 0.4610(9) 0.5067(2) 0.6689(6) 0.0297(15) Uani 1 1 d .
H19 H 0.5727 0.4960 0.6689 0.036 Uiso 1 1 calc R
C20 C 0.4074(9) 0.5326(2) 0.7541(6) 0.0260(14) Uani 1 1 d .
O21 O 0.5272(6) 0.54214(15) 0.8308(4) 0.0343(11) Uani 1 1 d D
H21 H 0.481(5) 0.5629(16) 0.863(6) 0.041 Uiso 1 1 d D
S31 S -0.1529(2) 0.59648(5) 1.12447(13) 0.0235(3) Uani 1 1 d .
C32 C -0.0964(9) 0.6230(2) 1.2426(5) 0.0240(13) Uani 1 1 d .
N34 N 0.0220(7) 0.66663(14) 1.1276(4) 0.0201(10) Uani 1 1 d .
N33 N -0.0077(7) 0.65908(16) 1.2310(4) 0.0236(10) Uani 1 1 d D
C35 C -0.1444(8) 0.6087(2) 1.3520(5) 0.0260(14) Uani 1 1 d .
C36 C -0.2226(9) 0.5683(2) 1.3670(6) 0.0294(15) Uani 1 1 d .
H36 H -0.2369 0.5504 1.3076 0.035 Uiso 1 1 calc R
C37 C -0.2773(10) 0.5554(2) 1.4685(5) 0.0333(17) Uani 1 1 d .
H37 H -0.3293 0.5291 1.4770 0.040 Uiso 1 1 calc R
C38 C -0.2544(10) 0.5819(3) 1.5590(6) 0.0351(17) Uani 1 1 d .
H38 H -0.2913 0.5730 1.6272 0.042 Uiso 1 1 calc R
C39 C -0.1785(10) 0.6205(2) 1.5478(6) 0.0336(16) Uani 1 1 d .
H39 H -0.1646 0.6378 1.6083 0.040 Uiso 1 1 calc R
C40 C -0.1209(9) 0.6343(2) 1.4444(5) 0.0266(14) Uani 1 1 d .
O41 O -0.0444(7) 0.67353(16) 1.4422(4) 0.0369(13) Uani 1 1 d D
H41 H -0.058(9) 0.6773(19) 1.3740(13) 0.044 Uiso 1 1 d D
S51 S -0.3146(2) 0.65854(5) 0.94448(13) 0.0222(3) Uani 1 1 d .
C52 C -0.2706(8) 0.6859(2) 0.8225(5) 0.0220(13) Uani 1 1 d .
N53 N -0.1244(7) 0.70400(16) 0.8029(4) 0.0220(11) Uani 1 1 d D
N54 N 0.0063(7) 0.69871(15) 0.8822(4) 0.0216(10) Uani 1 1 d .
C55 C -0.4097(8) 0.6902(2) 0.7423(5) 0.0209(12) Uani 1 1 d .
C56 C -0.5536(9) 0.6640(2) 0.7453(6) 0.0269(14) Uani 1 1 d .
H56 H -0.5579 0.6429 0.7980 0.032 Uiso 1 1 calc R
C57 C -0.6934(9) 0.6678(2) 0.6726(6) 0.0309(15) Uani 1 1 d .
H57 H -0.7864 0.6494 0.6757 0.037 Uiso 1 1 calc R
C58 C -0.6873(9) 0.6999(2) 0.5966(5) 0.0285(15) Uani 1 1 d .
H58 H -0.7800 0.7038 0.5497 0.034 Uiso 1 1 calc R
C59 C -0.5449(9) 0.7266(2) 0.5889(6) 0.0288(15) Uani 1 1 d .
H59 H -0.5429 0.7475 0.5359 0.035 Uiso 1 1 calc R
C60 C -0.4067(9) 0.7222(2) 0.6590(6) 0.0289(15) Uani 1 1 d .
O61 O -0.2718(7) 0.74903(16) 0.6474(4) 0.0379(13) Uani 1 1 d D
H61 H -0.202(8) 0.7407(19) 0.696(5) 0.045 Uiso 1 1 d D
C61 C 0.1258(8) 0.7277(2) 0.8795(6) 0.0227(13) Uani 1 1 d .
C62 C 0.2713(9) 0.7268(2) 0.9617(6) 0.0273(14) Uani 1 1 d .
H62A H 0.2915 0.6982 0.9843 0.041 Uiso 1 1 calc R
H62B H 0.2405 0.7435 1.0237 0.041 Uiso 1 1 calc R
H62C H 0.3739 0.7380 0.9291 0.041 Uiso 1 1 calc R
C63 C 0.1231(9) 0.7644(2) 0.8012(6) 0.0323(16) Uani 1 1 d .
H63A H 0.0476 0.7859 0.8286 0.048 Uiso 1 1 calc R
H63B H 0.0826 0.7550 0.7315 0.048 Uiso 1 1 calc R
H63C H 0.2373 0.7757 0.7938 0.048 Uiso 1 1 calc R
C92 C 0.3866(9) 0.6223(2) 0.2682(6) 0.0334(17) Uani 1 1 d .
C93 C 0.3247(14) 0.5777(4) 0.2729(10) 0.071(3) Uani 1 1 d .
H93A H 0.3329 0.5653 0.2019 0.106 Uiso 1 1 calc R
H93B H 0.2069 0.5772 0.2967 0.106 Uiso 1 1 calc R
H93C H 0.3945 0.5620 0.3231 0.106 Uiso 1 1 calc R
O91 O 0.4099(6) 0.64046(19) 0.1806(4) 0.0382(13) Uani 1 1 d .
C94 C 0.4142(11) 0.6445(3) 0.3723(6) 0.048(2) Uani 1 1 d .
H94A H 0.4496 0.6730 0.3582 0.072 Uiso 1 1 calc R
H94B H 0.5021 0.6303 0.4132 0.072 Uiso 1 1 calc R
H94C H 0.3089 0.6447 0.4133 0.072 Uiso 1 1 calc R

loop_
_atom_site_aniso_label
_atom_site_aniso_U_11
_atom_site_aniso_U_22
_atom_site_aniso_U_33
_atom_site_aniso_U_23
_atom_site_aniso_U_13
_atom_site_aniso_U_12
Mo1 0.0213(2) 0.0235(2) 0.0151(2) -0.0008(2) -0.0010(2) 0.00134(19)
S11 0.0239(8) 0.0321(9) 0.0180(7) -0.0048(6) -0.0028(6) 0.0016(6)
C12 0.036(3) 0.016(3) 0.018(3) 0.001(2) 0.003(3) -0.004(2)
N13 0.020(3) 0.027(3) 0.016(2) 0.002(2) 0.002(2) 0.000(2)
N14 0.029(2) 0.022(2) 0.014(2) 0.000(2) 0.008(2) 0.0030(18)
C15 0.031(3) 0.022(3) 0.022(3) -0.002(2) 0.005(3) 0.002(2)
C16 0.040(4) 0.039(4) 0.028(4) -0.007(3) 0.005(3) 0.003(3)
C17 0.042(4) 0.042(5) 0.029(4) -0.012(3) -0.006(3) 0.005(3)
C18 0.048(5) 0.035(4) 0.040(5) -0.014(3) 0.010(4) 0.000(4)
C19 0.035(4) 0.026(3) 0.029(3) -0.003(3) 0.007(3) 0.005(3)
C20 0.029(3) 0.021(3) 0.028(4) -0.003(3) 0.003(3) 0.001(2)
O21 0.029(3) 0.038(3) 0.035(3) -0.008(2) -0.001(2) 0.006(2)
S31 0.0279(8) 0.0248(8) 0.0177(7) 0.0002(6) -0.0003(6) 0.0001(6)
C32 0.031(3) 0.023(3) 0.018(3) -0.002(2) 0.000(3) 0.004(3)
N34 0.024(3) 0.017(2) 0.019(2) 0.0033(17) -0.011(2) -0.004(2)
N33 0.024(2) 0.029(3) 0.018(2) -0.0049(18) 0.005(2) 0.000(2)
C35 0.023(3) 0.040(4) 0.015(3) 0.002(3) 0.006(3) 0.006(3)
C36 0.036(4) 0.034(4) 0.019(3) -0.002(3) 0.003(3) -0.002(3)
C37 0.035(4) 0.043(4) 0.021(4) 0.007(3) 0.002(3) -0.008(3)
C38 0.031(4) 0.062(5) 0.013(3) 0.007(3) 0.002(3) 0.000(3)
C39 0.038(4) 0.046(5) 0.017(3) 0.000(3) -0.004(3) 0.002(3)
C40 0.027(3) 0.038(4) 0.015(3) 0.002(3) -0.004(3) 0.002(3)
O41 0.052(3) 0.044(3) 0.015(2) -0.002(2) -0.003(2) -0.009(2)
S51 0.0228(7) 0.0285(8) 0.0154(7) 0.0027(6) 0.0013(6) 0.0004(6)
C52 0.025(3) 0.022(3) 0.019(3) 0.001(2) 0.002(2) -0.001(2)
N53 0.026(3) 0.022(3) 0.018(3) -0.002(2) 0.003(2) -0.001(2)
N54 0.024(2) 0.023(2) 0.018(2) 0.0001(17) 0.002(2) -0.004(2)
C55 0.027(3) 0.020(3) 0.015(3) 0.000(2) 0.003(2) -0.001(2)
C56 0.030(3) 0.027(4) 0.023(3) 0.001(3) -0.003(3) -0.005(3)
C57 0.029(3) 0.035(4) 0.029(4) -0.002(3) -0.001(3) -0.005(3)
C58 0.025(3) 0.042(4) 0.019(3) -0.001(3) -0.010(3) 0.004(3)
C59 0.034(4) 0.027(3) 0.024(3) 0.003(3) -0.006(3) -0.003(3)
C60 0.035(4) 0.031(4) 0.021(3) 0.003(3) -0.003(3) -0.005(3)
O61 0.042(3) 0.043(3) 0.029(3) 0.016(2) -0.014(2) -0.019(2)
C61 0.020(3) 0.021(3) 0.027(3) -0.001(2) 0.002(2) -0.001(2)
C62 0.025(3) 0.027(3) 0.029(4) -0.005(3) -0.002(3) 0.001(3)
C63 0.035(4) 0.029(4) 0.033(4) 0.000(3) 0.000(3) -0.008(3)
C92 0.027(3) 0.044(5) 0.029(4) -0.011(3) -0.008(3) 0.005(3)
C93 0.052(6) 0.075(8) 0.086(9) 0.004(6) -0.013(6) -0.013(5)
O91 0.031(3) 0.061(4) 0.023(3) -0.014(3) 0.002(2) -0.003(2)
C94 0.051(5) 0.072(6) 0.022(4) -0.013(4) -0.007(3) 0.021(4)

loop_
_atom_type_symbol
_atom_type_description
_atom_type_scat_dispersion_real
_atom_type_scat_dispersion_imag
_atom_type_scat_source
C C 0.0033 0.0016 'International Tables Vol C Tables 4.2.6.8 and 6.1.1.4'
H H 0.0000 0.0000 'International Tables Vol C Tables 4.2.6.8 and 6.1.1.4'
O O 0.0106 0.0060 'International Tables Vol C Tables 4.2.6.8 and 6.1.1.4'
S S 0.1246 0.1234 'International Tables Vol C Tables 4.2.6.8 and 6.1.1.4'
Mo Mo -1.6832 0.6857 'International Tables Vol C Tables 4.2.6.8 and 6.1.1.4'
N N 0.0061 0.0033 'International Tables Vol C Tables 4.2.6.8 and 6.1.1.4'

loop_
_geom_angle_atom_site_label_1
_geom_angle_atom_site_label_2
_geom_angle_atom_site_label_3
_geom_angle
N34 Mo1 N14 93.9(2)
N34 Mo1 N54 105.77(19)
N14 Mo1 N54 104.1(2)
N34 Mo1 S11 158.13(15)
N14 Mo1 S11 76.16(15)
N54 Mo1 S11 95.61(13)
N34 Mo1 S31 73.57(16)
N14 Mo1 S31 99.46(15)
N54 Mo1 S31 156.45(16)
S11 Mo1 S31 88.70(6)
N34 Mo1 S51 107.71(18)
N14 Mo1 S51 157.49(16)
N54 Mo1 S51 76.57(15)
S11 Mo1 S51 81.38(5)
S31 Mo1 S51 81.24(6)
C12 S11 Mo1 98.3(2)
N13 C12 C15 118.6(6)
N13 C12 S11 119.5(5)
C15 C12 S11 121.9(5)
C12 N13 N14 115.5(5)
N13 N14 Mo1 129.4(4)
C16 C15 C20 118.2(6)
C16 C15 C12 119.7(6)
C20 C15 C12 122.0(6)
C15 C16 C17 122.1(7)
C18 C17 C16 118.0(7)
C19 C18 C17 120.9(7)
C18 C19 C20 120.9(7)
O21 C20 C19 116.6(6)
O21 C20 C15 123.5(6)
C19 C20 C15 119.9(6)
C32 S31 Mo1 97.1(2)
N33 C32 C35 119.4(6)
N33 C32 S31 117.0(5)
C35 C32 S31 123.6(5)
N33 N34 Mo1 141.9(4)
N34 N33 C32 110.3(5)
C40 C35 C36 117.8(6)
C40 C35 C32 121.9(6)
C36 C35 C32 120.2(6)
C37 C36 C35 120.8(7)
C36 C37 C38 120.0(7)
C39 C38 C37 120.8(7)
C38 C39 C40 120.1(6)
O41 C40 C35 124.0(6)
O41 C40 C39 115.6(6)
C35 C40 C39 120.4(6)
C52 S51 Mo1 96.6(2)
N53 C52 C55 118.7(6)
N53 C52 S51 123.1(5)
C55 C52 S51 118.2(4)
C52 N53 N54 116.6(5)
C61 N54 N53 114.1(5)
C61 N54 Mo1 127.2(5)
N53 N54 Mo1 118.7(4)
C56 C55 C60 116.8(6)
C56 C55 C52 121.2(6)
C60 C55 C52 121.9(6)
C55 C56 C57 123.3(6)
C58 C57 C56 117.8(6)
C57 C58 C59 121.3(6)
C60 C59 C58 120.8(6)
O61 C60 C59 118.1(6)
O61 C60 C55 121.9(6)
C59 C60 C55 120.0(6)
N54 C61 C63 123.2(6)
N54 C61 C62 119.9(6)
C63 C61 C62 116.7(6)
O91 C92 C94 120.9(8)
O91 C92 C93 121.5(7)
C94 C92 C93 117.7(8)

loop_
_geom_bond_atom_site_label_1
_geom_bond_atom_site_label_2
_geom_bond_distance
Mo1 N34 1.783(5)
Mo1 N14 2.000(5)
Mo1 N54 2.199(5)
Mo1 S11 2.4682(16)
Mo1 S31 2.4693(17)
Mo1 S51 2.4697(17)
S11 C12 1.738(7)
C12 N13 1.325(8)
C12 C15 1.466(9)
N13 N14 1.356(7)
C15 C16 1.390(10)
C15 C20 1.425(9)
C16 C17 1.416(10)
C17 C18 1.402(11)
C18 C19 1.383(11)
C19 C20 1.394(9)
C20 O21 1.359(8)
S31 C32 1.734(7)
C32 N33 1.342(8)
C32 C35 1.466(9)
N34 N33 1.313(7)
C35 C40 1.407(10)
C35 C36 1.430(10)
C36 C37 1.380(9)
C37 C38 1.405(11)
C38 C39 1.365(11)
C39 C40 1.417(9)
C40 O41 1.379(9)
S51 C52 1.766(6)
C52 N53 1.294(8)
C52 C55 1.468(9)
N53 N54 1.416(8)
N54 C61 1.306(8)
C55 C56 1.392(9)
C55 C60 1.443(9)
C56 C57 1.411(9)
C57 C58 1.381(10)
C58 C59 1.395(10)
C59 C60 1.383(9)
C60 O61 1.356(8)
C61 C63 1.510(10)
C61 C62 1.515(9)
C92 O91 1.235(10)
C92 C94 1.476(10)
C92 C93 1.493(13)
